data_7245249
loop_
_publ_author_name
'Insan, Sandeep'
'Sudheendranath, Athul'
'Venugoplan, Paloth'
'Kumar, Anil'
'Thomas, Sajesh P.'

_publ_section_title
;
 Conformational preferences in a series of \a-hydroxy-ketone derivatives:
 Interplay of conformational energies and lattice cohesive energies
;
_journal_name_full CrystEngComm
_journal_paper_doi 10.1039/D2CE00700B
_journal_year 2022
_chemical_formula_moiety 'C22 H20 O4'
_chemical_formula_sum 'C22 H20 O4'
_chemical_formula_weight 348.38
_space_group_crystal_system monoclinic
_space_group_IT_number 14
_space_group_name_Hall '-P 2yn'
_space_group_name_H-M_alt 'P 1 21/n 1'
_atom_sites_solution_hydrogens geom
_atom_sites_solution_primary direct
_audit_creation_date 2022-03-01
_audit_creation_method
;
Olex2 1.5
(compiled 2021.12.09 svn.r5202d8cf for OlexSys, GUI svn.r6439)
;
_audit_update_record
;
2022-03-09 deposited with the CCDC.	2022-08-02 downloaded from the CCDC.
;
_cell_angle_alpha 90
_cell_angle_beta 99.806(3)
_cell_angle_gamma 90
_cell_formula_units_Z 4
_cell_length_a 8.3589(3)
_cell_length_b 10.1168(3)
_cell_length_c 21.3108(7)
_cell_measurement_reflns_used 19686
_cell_measurement_temperature 298(2)
_cell_measurement_theta_max 25
_cell_measurement_theta_min 4
_cell_volume 1775.83(10)
_computing_molecular_graphics 'Olex2 1.5 (Dolomanov et al., 2009)'
_computing_publication_material 'Olex2 1.5 (Dolomanov et al., 2009)'
_computing_structure_refinement 'SHELXL 2016/4 (Sheldrick, 2015)'
_computing_structure_solution 'SHELXS  (Sheldrick, 2008)'
_diffrn_ambient_temperature 298.15
_diffrn_measured_fraction_theta_full 0.981
_diffrn_measured_fraction_theta_max 0.981
_diffrn_measurement_device_type 'Super Nova'
_diffrn_radiation_type MoK\a
_diffrn_radiation_wavelength 0.71073
_diffrn_reflns_av_R_equivalents 0.0680
_diffrn_reflns_av_unetI/netI 0.0387
_diffrn_reflns_Laue_measured_fraction_full 0.981
_diffrn_reflns_Laue_measured_fraction_max 0.981
_diffrn_reflns_limit_h_max 9
_diffrn_reflns_limit_h_min -9
_diffrn_reflns_limit_k_max 12
_diffrn_reflns_limit_k_min -11
_diffrn_reflns_limit_l_max 21
_diffrn_reflns_limit_l_min -25
_diffrn_reflns_number 19686
_diffrn_reflns_point_group_measured_fraction_full 0.981
_diffrn_reflns_point_group_measured_fraction_max 0.981
_diffrn_reflns_theta_full 24.995
_diffrn_reflns_theta_max 24.995
_diffrn_reflns_theta_min 3.189
_exptl_absorpt_coefficient_mu 0.089
_exptl_absorpt_correction_T_max 0.992
_exptl_absorpt_correction_T_min 0.982
_exptl_absorpt_correction_type multi-scan
_exptl_crystal_colour colourless
_exptl_crystal_colour_primary colourless
_exptl_crystal_density_diffrn 1.303
_exptl_crystal_description block
_exptl_crystal_F_000 736
_exptl_crystal_size_max 0.26
_exptl_crystal_size_mid 0.17
_exptl_crystal_size_min 0.15
_refine_diff_density_max 0.121
_refine_diff_density_min -0.194
_refine_diff_density_rms 0.038
_refine_ls_extinction_method none
_refine_ls_goodness_of_fit_ref 1.104
_refine_ls_hydrogen_treatment constr
_refine_ls_matrix_type full
_refine_ls_number_parameters 235
_refine_ls_number_reflns 3061
_refine_ls_number_restraints 0
_refine_ls_restrained_S_all 1.104
_refine_ls_R_factor_all 0.0657
_refine_ls_R_factor_gt 0.0464
_refine_ls_shift/su_max 0.000
_refine_ls_shift/su_mean 0.000
_refine_ls_structure_factor_coef Fsqd
_refine_ls_weighting_details 'w=1/[\s^2^(Fo^2^)+(0.0696P)^2^+0.0111P] where P=(Fo^2^+2Fc^2^)/3'
_refine_ls_weighting_scheme calc
_refine_ls_wR_factor_gt 0.1218
_refine_ls_wR_factor_ref 0.1318
_reflns_Friedel_coverage 0.000
_reflns_number_gt 2253
_reflns_number_total 3061
_reflns_threshold_expression 'I > 2\s(I)'
_cod_data_source_file d2ce00700b2.cif
_cod_data_source_block venu6
_cod_database_code 7245249
_shelx_shelxl_version_number 2016/4
_shelx_space_group_comment
;
The symmetry employed for this shelxl refinement is uniquely defined
by the following loop, which should always be used as a source of
symmetry information in preference to the above space-group names.
They are only intended as comments.
;
_shelx_estimated_absorpt_t_max 0.987
_shelx_estimated_absorpt_t_min 0.977
_olex2_refinement_description
;
1. Fixed Uiso
 At 1.2 times of:
  All C(H) groups
 At 1.5 times of:
  All C(H,H,H) groups, All O(H) groups
2.a Aromatic/amide H refined with riding coordinates:
 C11(H11), C2(H2a), C22(H22), C4(H4), C6(H6), C15(H15), C18(H18), C13(H13),
 C14(H14), C20(H20), C5(H5), C19(H19), C21(H21)
2.b Idealised Me refined with riding coordinates:
 C7(H7a,H7b,H7c), C16(H16a,H16b,H16c)
2.c Idealised tetrahedral OH refined with riding coordinates:
 O2(H2)
;
_olex2_submission_special_instructions 'No special instructions were received'

loop_
_space_group_symop_operation_xyz
'x, y, z'
'-x+1/2, y+1/2, -z+1/2'
'-x, -y, -z'
'x-1/2, -y-1/2, z-1/2'

loop_
_atom_site_label
_atom_site_type_symbol
_atom_site_fract_x
_atom_site_fract_y
_atom_site_fract_z
_atom_site_U_iso_or_equiv
_atom_site_adp_type
_atom_site_occupancy
_atom_site_site_symmetry_order
_atom_site_calc_flag
_atom_site_refinement_flags_posn
_atom_site_refinement_flags_adp
_atom_site_refinement_flags_occupancy
_atom_site_disorder_assembly
_atom_site_disorder_group
O2 O -0.07179(12) 0.54765(9) 0.57553(5) 0.0464(3) Uani 1 1 d . . . . .
H2 H -0.162471 0.571882 0.558529 0.070 Uiso 1 1 calc R U . . .
O3 O 0.37147(13) 0.37578(12) 0.49785(6) 0.0598(4) Uani 1 1 d . . . . .
O4 O 0.12347(18) 0.88303(13) 0.42871(7) 0.0773(4) Uani 1 1 d . . . . .
O1 O 0.14004(19) 0.59319(17) 0.72389(7) 0.0931(5) Uani 1 1 d . . . . .
C17 C -0.13190(19) 0.70511(15) 0.65293(7) 0.0452(4) Uani 1 1 d . . . . .
C11 C 0.06057(19) 0.76545(15) 0.52097(8) 0.0462(4) Uani 1 1 d . . . . .
H11 H -0.008560 0.707051 0.495808 0.055 Uiso 1 1 calc R U . . .
C3 C 0.37041(19) 0.38007(15) 0.56195(9) 0.0474(4) Uani 1 1 d . . . . .
C1 C 0.24505(18) 0.47907(15) 0.64400(8) 0.0459(4) Uani 1 1 d . . . . .
C9 C 0.00035(18) 0.64691(15) 0.61938(7) 0.0432(4) Uani 1 1 d . . . . .
C2 C 0.25871(18) 0.46624(14) 0.58077(8) 0.0456(4) Uani 1 1 d . . . . .
H2A H 0.191985 0.516148 0.550271 0.055 Uiso 1 1 calc R U . . .
C22 C -0.1708(2) 0.83805(16) 0.65081(8) 0.0532(5) Uani 1 1 d . . . . .
H22 H -0.111561 0.896647 0.630155 0.064 Uiso 1 1 calc R U . . .
C12 C 0.1373(2) 0.86527(16) 0.49292(10) 0.0543(5) Uani 1 1 d . . . . .
C4 C 0.4697(2) 0.30559(17) 0.60694(10) 0.0618(5) Uani 1 1 d . . . . .
H4 H 0.545175 0.247733 0.594705 0.074 Uiso 1 1 calc R U . . .
C10 C 0.08725(19) 0.75302(15) 0.58664(8) 0.0450(4) Uani 1 1 d . . . . .
C8 C 0.1302(2) 0.57298(17) 0.66741(9) 0.0533(5) Uani 1 1 d . . . . .
C6 C 0.3461(2) 0.40305(19) 0.68905(9) 0.0603(5) Uani 1 1 d . . . . .
H6 H 0.338666 0.410373 0.731963 0.072 Uiso 1 1 calc R U . . .
C15 C 0.1928(2) 0.83980(18) 0.62346(9) 0.0608(5) Uani 1 1 d . . . . .
H15 H 0.213812 0.830401 0.667511 0.073 Uiso 1 1 calc R U . . .
C7 C 0.4900(2) 0.29470(18) 0.47542(10) 0.0671(6) Uani 1 1 d . . . . .
H7A H 0.596644 0.321168 0.495648 0.101 Uiso 1 1 calc R U . . .
H7B H 0.480529 0.304570 0.430139 0.101 Uiso 1 1 calc R U . . .
H7C H 0.472322 0.203907 0.485428 0.101 Uiso 1 1 calc R U . . .
C18 C -0.2244(2) 0.62063(18) 0.68358(8) 0.0582(5) Uani 1 1 d . . . . .
H18 H -0.201489 0.530610 0.685081 0.070 Uiso 1 1 calc R U . . .
C13 C 0.2381(2) 0.95337(17) 0.53036(12) 0.0672(6) Uani 1 1 d . . . . .
H13 H 0.286664 1.022041 0.511466 0.081 Uiso 1 1 calc R U . . .
C14 C 0.2665(2) 0.93964(18) 0.59501(12) 0.0694(6) Uani 1 1 d . . . . .
H14 H 0.336019 0.998072 0.619986 0.083 Uiso 1 1 calc R U . . .
C20 C -0.3853(2) 0.8005(2) 0.70995(9) 0.0671(6) Uani 1 1 d . . . . .
H20 H -0.468823 0.832493 0.729517 0.080 Uiso 1 1 calc R U . . .
C5 C 0.4558(2) 0.31786(19) 0.67024(11) 0.0723(6) Uani 1 1 d . . . . .
H5 H 0.522098 0.267390 0.700624 0.087 Uiso 1 1 calc R U . . .
C19 C -0.3493(2) 0.6678(2) 0.71177(9) 0.0685(6) Uani 1 1 d . . . . .
H19 H -0.409699 0.609575 0.732162 0.082 Uiso 1 1 calc R U . . .
C21 C -0.2973(2) 0.88508(19) 0.67914(9) 0.0630(5) Uani 1 1 d . . . . .
H21 H -0.322361 0.974713 0.677152 0.076 Uiso 1 1 calc R U . . .
C16 C 0.0208(3) 0.7959(2) 0.38760(11) 0.0867(7) Uani 1 1 d . . . . .
H16A H 0.062174 0.707370 0.393338 0.130 Uiso 1 1 calc R U . . .
H16B H 0.018013 0.822449 0.344176 0.130 Uiso 1 1 calc R U . . .
H16C H -0.086869 0.799010 0.397538 0.130 Uiso 1 1 calc R U . . .

loop_
_atom_site_aniso_label
_atom_site_aniso_U_11
_atom_site_aniso_U_22
_atom_site_aniso_U_33
_atom_site_aniso_U_23
_atom_site_aniso_U_13
_atom_site_aniso_U_12
O2 0.0508(7) 0.0427(6) 0.0450(8) -0.0021(5) 0.0063(5) 0.0026(5)
O3 0.0522(7) 0.0721(8) 0.0563(9) -0.0058(6) 0.0122(6) 0.0186(6)
O4 0.1046(11) 0.0599(9) 0.0743(11) 0.0159(7) 0.0349(8) -0.0092(7)
O1 0.1142(13) 0.1195(13) 0.0406(9) -0.0095(8) -0.0010(8) 0.0498(9)
C17 0.0517(10) 0.0467(10) 0.0377(11) -0.0003(7) 0.0089(8) 0.0000(7)
C11 0.0477(10) 0.0394(9) 0.0537(12) 0.0033(8) 0.0145(8) 0.0037(7)
C3 0.0431(9) 0.0466(10) 0.0516(12) 0.0008(8) 0.0052(8) 0.0024(7)
C1 0.0492(10) 0.0439(9) 0.0433(11) 0.0045(8) 0.0041(8) -0.0007(7)
C9 0.0509(10) 0.0404(9) 0.0384(10) -0.0029(7) 0.0075(8) 0.0015(7)
C2 0.0446(9) 0.0424(9) 0.0477(12) 0.0057(8) 0.0022(8) 0.0046(7)
C22 0.0562(11) 0.0491(10) 0.0558(12) -0.0028(8) 0.0140(8) 0.0012(8)
C12 0.0576(11) 0.0445(10) 0.0661(14) 0.0090(9) 0.0258(9) 0.0063(8)
C4 0.0551(11) 0.0569(11) 0.0724(15) 0.0075(10) 0.0084(10) 0.0154(9)
C10 0.0451(10) 0.0426(9) 0.0481(12) -0.0011(8) 0.0103(8) 0.0042(7)
C8 0.0608(12) 0.0564(11) 0.0414(12) 0.0002(8) 0.0048(9) 0.0057(8)
C6 0.0671(12) 0.0644(12) 0.0467(12) 0.0109(9) 0.0016(9) 0.0088(9)
C15 0.0555(11) 0.0623(12) 0.0634(13) -0.0074(10) 0.0068(9) -0.0034(9)
C7 0.0567(12) 0.0673(12) 0.0827(15) -0.0061(10) 0.0276(10) 0.0131(9)
C18 0.0712(12) 0.0535(11) 0.0538(12) 0.0002(9) 0.0219(9) -0.0039(9)
C13 0.0570(12) 0.0453(11) 0.1048(19) 0.0049(11) 0.0295(12) -0.0056(9)
C14 0.0546(12) 0.0580(12) 0.0953(18) -0.0096(11) 0.0119(11) -0.0100(9)
C20 0.0572(12) 0.0879(16) 0.0597(14) -0.0144(11) 0.0202(10) 0.0031(10)
C5 0.0706(13) 0.0704(13) 0.0718(16) 0.0219(11) 0.0001(11) 0.0224(11)
C19 0.0734(14) 0.0778(15) 0.0597(14) -0.0039(10) 0.0267(10) -0.0123(11)
C21 0.0654(13) 0.0577(11) 0.0667(14) -0.0088(9) 0.0138(10) 0.0107(9)
C16 0.143(2) 0.0636(14) 0.0593(15) 0.0071(11) 0.0342(14) -0.0075(13)

loop_
_atom_type_symbol
_atom_type_description
_atom_type_scat_dispersion_real
_atom_type_scat_dispersion_imag
_atom_type_scat_source
C C 0.0033 0.0016 'International Tables Vol C Tables 4.2.6.8 and 6.1.1.4'
H H 0.0000 0.0000 'International Tables Vol C Tables 4.2.6.8 and 6.1.1.4'
O O 0.0106 0.0060 'International Tables Vol C Tables 4.2.6.8 and 6.1.1.4'

loop_
_geom_angle_atom_site_label_1
_geom_angle_atom_site_label_2
_geom_angle_atom_site_label_3
_geom_angle
_geom_angle_site_symmetry_1
_geom_angle_site_symmetry_3
_geom_angle_publ_flag
C9 O2 H2 109.5 . . ?
C3 O3 C7 118.33(13) . . ?
C12 O4 C16 118.35(14) . . ?
C22 C17 C9 122.88(14) . . ?
C22 C17 C18 117.87(15) . . ?
C18 C17 C9 119.12(14) . . ?
C12 C11 H11 120.1 . . ?
C10 C11 H11 120.1 . . ?
C10 C11 C12 119.70(16) . . ?
O3 C3 C2 115.35(14) . . ?
O3 C3 C4 124.82(15) . . ?
C4 C3 C2 119.83(17) . . ?
C2 C1 C8 123.43(15) . . ?
C2 C1 C6 118.65(15) . . ?
C6 C1 C8 117.90(16) . . ?
O2 C9 C17 108.46(12) . . ?
O2 C9 C10 111.97(12) . . ?
O2 C9 C8 105.18(12) . . ?
C17 C9 C8 110.89(12) . . ?
C10 C9 C17 112.30(12) . . ?
C10 C9 C8 107.82(13) . . ?
C3 C2 H2A 119.5 . . ?
C1 C2 C3 120.97(15) . . ?
C1 C2 H2A 119.5 . . ?
C17 C22 H22 119.6 . . ?
C17 C22 C21 120.78(16) . . ?
C21 C22 H22 119.6 . . ?
O4 C12 C11 124.19(17) . . ?
O4 C12 C13 115.64(16) . . ?
C13 C12 C11 120.16(18) . . ?
C3 C4 H4 120.3 . . ?
C5 C4 C3 119.31(16) . . ?
C5 C4 H4 120.3 . . ?
C11 C10 C9 121.16(14) . . ?
C11 C10 C15 119.40(15) . . ?
C15 C10 C9 119.43(15) . . ?
O1 C8 C1 120.04(15) . . ?
O1 C8 C9 119.75(15) . . ?
C1 C8 C9 120.20(15) . . ?
C1 C6 H6 119.9 . . ?
C5 C6 C1 120.19(17) . . ?
C5 C6 H6 119.9 . . ?
C10 C15 H15 119.9 . . ?
C14 C15 C10 120.26(18) . . ?
C14 C15 H15 119.9 . . ?
O3 C7 H7A 109.5 . . ?
O3 C7 H7B 109.5 . . ?
O3 C7 H7C 109.5 . . ?
H7A C7 H7B 109.5 . . ?
H7A C7 H7C 109.5 . . ?
H7B C7 H7C 109.5 . . ?
C17 C18 H18 119.4 . . ?
C19 C18 C17 121.14(17) . . ?
C19 C18 H18 119.4 . . ?
C12 C13 H13 120.0 . . ?
C14 C13 C12 120.06(17) . . ?
C14 C13 H13 120.0 . . ?
C15 C14 H14 119.8 . . ?
C13 C14 C15 120.37(18) . . ?
C13 C14 H14 119.8 . . ?
C19 C20 H20 120.3 . . ?
C21 C20 H20 120.3 . . ?
C21 C20 C19 119.44(17) . . ?
C4 C5 H5 119.5 . . ?
C6 C5 C4 121.05(17) . . ?
C6 C5 H5 119.5 . . ?
C18 C19 H19 119.8 . . ?
C20 C19 C18 120.32(17) . . ?
C20 C19 H19 119.8 . . ?
C22 C21 H21 119.8 . . ?
C20 C21 C22 120.44(17) . . ?
C20 C21 H21 119.8 . . ?
O4 C16 H16A 109.5 . . ?
O4 C16 H16B 109.5 . . ?
O4 C16 H16C 109.5 . . ?
H16A C16 H16B 109.5 . . ?
H16A C16 H16C 109.5 . . ?
H16B C16 H16C 109.5 . . ?

loop_
_geom_bond_atom_site_label_1
_geom_bond_atom_site_label_2
_geom_bond_distance
_geom_bond_site_symmetry_2
_geom_bond_publ_flag
O2 H2 0.8200 . ?
O2 C9 1.4329(18) . ?
O3 C3 1.3682(19) . ?
O3 C7 1.4296(19) . ?
O4 C12 1.365(2) . ?
O4 C16 1.423(3) . ?
O1 C8 1.2099(19) . ?
C17 C9 1.533(2) . ?
C17 C22 1.383(2) . ?
C17 C18 1.388(2) . ?
C11 H11 0.9300 . ?
C11 C12 1.385(2) . ?
C11 C10 1.385(2) . ?
C3 C2 1.386(2) . ?
C3 C4 1.380(2) . ?
C1 C2 1.378(2) . ?
C1 C8 1.495(2) . ?
C1 C6 1.396(2) . ?
C9 C10 1.530(2) . ?
C9 C8 1.551(2) . ?
C2 H2A 0.9300 . ?
C22 H22 0.9300 . ?
C22 C21 1.388(2) . ?
C12 C13 1.383(3) . ?
C4 H4 0.9300 . ?
C4 C5 1.379(3) . ?
C10 C15 1.389(2) . ?
C6 H6 0.9300 . ?
C6 C5 1.367(3) . ?
C15 H15 0.9300 . ?
C15 C14 1.376(3) . ?
C7 H7A 0.9600 . ?
C7 H7B 0.9600 . ?
C7 H7C 0.9600 . ?
C18 H18 0.9300 . ?
C18 C19 1.376(2) . ?
C13 H13 0.9300 . ?
C13 C14 1.365(3) . ?
C14 H14 0.9300 . ?
C20 H20 0.9300 . ?
C20 C19 1.376(3) . ?
C20 C21 1.367(3) . ?
C5 H5 0.9300 . ?
C19 H19 0.9300 . ?
C21 H21 0.9300 . ?
C16 H16A 0.9600 . ?
C16 H16B 0.9600 . ?
C16 H16C 0.9600 . ?

loop_
_geom_torsion_atom_site_label_1
_geom_torsion_atom_site_label_2
_geom_torsion_atom_site_label_3
_geom_torsion_atom_site_label_4
_geom_torsion
_geom_torsion_site_symmetry_1
_geom_torsion_site_symmetry_2
_geom_torsion_site_symmetry_3
_geom_torsion_site_symmetry_4
_geom_torsion_publ_flag
O2 C9 C10 C11 15.02(19) . . . . ?
O2 C9 C10 C15 -166.02(13) . . . . ?
O2 C9 C8 O1 -134.48(17) . . . . ?
O2 C9 C8 C1 46.73(18) . . . . ?
O3 C3 C2 C1 179.64(13) . . . . ?
O3 C3 C4 C5 -179.33(16) . . . . ?
O4 C12 C13 C14 -176.63(16) . . . . ?
C17 C9 C10 C11 -107.29(16) . . . . ?
C17 C9 C10 C15 71.67(18) . . . . ?
C17 C9 C8 O1 -17.4(2) . . . . ?
C17 C9 C8 C1 163.78(14) . . . . ?
C17 C22 C21 C20 0.3(3) . . . . ?
C17 C18 C19 C20 0.1(3) . . . . ?
C11 C12 C13 C14 2.1(3) . . . . ?
C11 C10 C15 C14 1.9(2) . . . . ?
C3 C4 C5 C6 -0.4(3) . . . . ?
C1 C6 C5 C4 0.3(3) . . . . ?
C9 C17 C22 C21 176.58(16) . . . . ?
C9 C17 C18 C19 -176.96(16) . . . . ?
C9 C10 C15 C14 -177.07(15) . . . . ?
C2 C3 C4 C5 0.2(3) . . . . ?
C2 C1 C8 O1 -169.49(17) . . . . ?
C2 C1 C8 C9 9.3(2) . . . . ?
C2 C1 C6 C5 0.0(3) . . . . ?
C22 C17 C9 O2 -121.64(16) . . . . ?
C22 C17 C9 C10 2.6(2) . . . . ?
C22 C17 C9 C8 123.34(17) . . . . ?
C22 C17 C18 C19 -0.9(3) . . . . ?
C12 C11 C10 C9 177.96(14) . . . . ?
C12 C11 C10 C15 -1.0(2) . . . . ?
C12 C13 C14 C15 -1.2(3) . . . . ?
C4 C3 C2 C1 0.1(2) . . . . ?
C10 C11 C12 O4 177.64(15) . . . . ?
C10 C11 C12 C13 -1.0(2) . . . . ?
C10 C9 C8 O1 105.89(19) . . . . ?
C10 C9 C8 C1 -72.90(18) . . . . ?
C10 C15 C14 C13 -0.8(3) . . . . ?
C8 C1 C2 C3 178.25(14) . . . . ?
C8 C1 C6 C5 -178.53(17) . . . . ?
C8 C9 C10 C11 130.25(15) . . . . ?
C8 C9 C10 C15 -50.79(18) . . . . ?
C6 C1 C2 C3 -0.2(2) . . . . ?
C6 C1 C8 O1 8.9(3) . . . . ?
C6 C1 C8 C9 -172.29(15) . . . . ?
C7 O3 C3 C2 176.47(14) . . . . ?
C7 O3 C3 C4 -4.0(2) . . . . ?
C18 C17 C9 O2 54.18(18) . . . . ?
C18 C17 C9 C10 178.46(15) . . . . ?
C18 C17 C9 C8 -60.84(19) . . . . ?
C18 C17 C22 C21 0.7(2) . . . . ?
C19 C20 C21 C22 -1.1(3) . . . . ?
C21 C20 C19 C18 0.9(3) . . . . ?
C16 O4 C12 C11 1.6(3) . . . . ?
C16 O4 C12 C13 -179.72(17) . . . . ?
